data_7710830
loop_
_publ_author_name
'Burt, Liam K.'
'Dewhurst, Rian D.'
'Hill, Anthony F.'
'Kong, Richard Y.'
'Nahon, Emily E.'
'Onn, Chee S.'

_publ_section_title
;
 Heterobimetallic \m2-halocarbyne complexes
;
_journal_name_full 'Dalton Transactions'
_journal_paper_doi 10.1039/D2DT01558G
_journal_year 2022
_chemical_formula_moiety 'C18 H22 Au B Br Cl Mo N6 O2, 0.5(C H2 Cl2)'
_chemical_formula_sum 'C18.5 H23 Au B Br Cl2 Mo N6 O2'
_chemical_formula_weight 815.95
_space_group_crystal_system orthorhombic
_space_group_IT_number 29
_space_group_name_Hall 'P 2c -2ac'
_space_group_name_H-M_alt 'P c a 21'
_atom_sites_solution_hydrogens geom
_atom_sites_solution_primary dual
_audit_creation_date 2021-04-29
_audit_creation_method
;
Olex2 1.5-alpha
(compiled 2021.04.28 svn.r794ee209 for OlexSys, GUI svn.r6317)
;
_audit_update_record
;
2022-05-15 deposited with the CCDC.	2022-07-27 downloaded from the CCDC.
;
_cell_angle_alpha 90
_cell_angle_beta 90
_cell_angle_gamma 90
_cell_formula_units_Z 8
_cell_length_a 19.91210(10)
_cell_length_b 10.88540(10)
_cell_length_c 23.86150(10)
_cell_measurement_reflns_used 31611
_cell_measurement_temperature 150.00(10)
_cell_measurement_theta_max 73.6910
_cell_measurement_theta_min 4.0450
_cell_volume 5172.01(6)
_computing_cell_refinement 'CrysAlisPro 1.171.40.79a (Rigaku OD, 2020)'
_computing_data_collection 'CrysAlisPro 1.171.40.79a (Rigaku OD, 2020)'
_computing_data_reduction 'CrysAlisPro 1.171.40.79a (Rigaku OD, 2020)'
_computing_molecular_graphics 'Olex2 1.5-alpha (Dolomanov et al., 2009)'
_computing_publication_material 'Olex2 1.5-alpha (Dolomanov et al., 2009)'
_computing_structure_refinement 'SHELXL 2018/3 (Sheldrick, 2015)'
_computing_structure_solution 'SHELXT 2018/2 (Sheldrick, 2018)'
_diffrn_ambient_environment N~2~
_diffrn_ambient_temperature 150.00(10)
_diffrn_detector 'CCD plate'
_diffrn_detector_area_resol_mean 8.1297
_diffrn_detector_type EosS2
_diffrn_measured_fraction_theta_full 1.000
_diffrn_measured_fraction_theta_max 1.000
_diffrn_measurement_details
;
List of Runs (angles in degrees, time in seconds):

  # Type    Start    End  Width  t~exp~   \w     \q     \k     \f   Frames
#--------------------------------------------------------------------------
  1  \w    -63.00 -12.00   1.00    1.00    --  -36.95 -19.00-150.00   51
  2  \w    -39.00   0.00   1.00    1.00    --  -36.95  38.00  90.00   39
  3  \w   -101.00 -66.00   1.00    1.00    --  -36.95 -19.00-150.00   35
  4  \w     37.00  88.00   1.00    1.00    --   36.95-125.00 -30.00   51
  5  \w    -17.00  11.00   1.00    1.00    --   36.95 -38.00  90.00   28
  6  \w     21.00  86.00   1.00    1.00    --   36.95-117.00 142.00   65
  7  \w    -32.00 100.00   1.00    1.00    --   36.95   0.00  30.00  132
  8  \w    -18.00  64.00   1.00    1.00    --   36.95 -77.00   0.00   82
  9  \w    -27.00  52.00   1.00    1.00    --   36.95 -57.00-180.00   79
 10  \w     18.00  53.00   1.00    1.00    --   36.95 -38.00  90.00   35
 11  \w     43.00 116.00   1.00    1.00    --  111.00 -50.00  60.00   73
 12  \w     68.00 109.00   1.00    1.00    --  111.00-111.00-150.00   41
 13  \w     43.00 138.00   1.00    1.00    --  111.00 -77.00-180.00   95
 14  \w     41.00 109.00   1.00    1.00    --  111.00-111.00   0.00   68
 15  \w     46.00 126.00   1.00    1.00    --  111.00 -38.00-120.00   80
 16  \w     60.00 100.00   1.00    1.00    --  111.00 -92.00 120.00   40
 17  \w     60.00 109.00   1.00    1.00    --  111.00-111.00  90.00   49
 18  \w     97.00 177.00   1.00    1.00    --  111.00  38.00  30.00   80
 19  \w     86.00 177.00   1.00    1.00    --  111.00  25.00  90.00   91
 20  \w     85.00 120.00   1.00    1.00    --  111.00 -25.00 150.00   35
 21  \w     84.00 109.00   1.00    1.00    --  111.00-111.00 -60.00   25
 22  \w     47.00  73.00   1.00    1.00    --  111.00-111.00 -60.00   26
 23  \w    119.00 177.00   1.00    1.00    --  111.00 111.00 150.00   58
 24  \w    103.00 178.00   1.00    1.00    --  111.00  77.00-180.00   75
 25  \w     42.00  83.00   1.00    1.00    --  111.00 -25.00 150.00   41
 26  \w    121.00 177.00   1.00    1.00    --  111.00  77.00-150.00   56
 27  \w     41.00 130.00   1.00    1.00    --  111.00 -25.00  60.00   89
;
_diffrn_measurement_device 'four-circle diffractometer'
_diffrn_measurement_device_type 'SuperNova, Dual, Cu at home/near, EosS2'
_diffrn_measurement_method '\w scans'
_diffrn_orient_matrix_type 'CrysAlisPro convention (1999,Acta A55,543-557)'
_diffrn_orient_matrix_UB_11 -0.0141779000
_diffrn_orient_matrix_UB_12 0.0007330000
_diffrn_orient_matrix_UB_13 0.0634548000
_diffrn_orient_matrix_UB_21 0.0429543000
_diffrn_orient_matrix_UB_22 -0.1166668000
_diffrn_orient_matrix_UB_23 0.0069577000
_diffrn_orient_matrix_UB_31 0.0627974000
_diffrn_orient_matrix_UB_32 0.0800988000
_diffrn_orient_matrix_UB_33 0.0095495000
_diffrn_radiation_monochromator mirror
_diffrn_radiation_probe x-ray
_diffrn_radiation_type 'Cu K\a'
_diffrn_radiation_wavelength 1.54184
_diffrn_reflns_av_R_equivalents 0.0314
_diffrn_reflns_av_unetI/netI 0.0251
_diffrn_reflns_Laue_measured_fraction_full 1.000
_diffrn_reflns_Laue_measured_fraction_max 1.000
_diffrn_reflns_limit_h_max 24
_diffrn_reflns_limit_h_min -19
_diffrn_reflns_limit_k_max 13
_diffrn_reflns_limit_k_min -11
_diffrn_reflns_limit_l_max 29
_diffrn_reflns_limit_l_min -29
_diffrn_reflns_number 37610
_diffrn_reflns_point_group_measured_fraction_full 0.999
_diffrn_reflns_point_group_measured_fraction_max 0.997
_diffrn_reflns_theta_full 67.684
_diffrn_reflns_theta_max 72.125
_diffrn_reflns_theta_min 3.705
_diffrn_source 'micro-focus sealed X-ray tube'
_diffrn_source_type 'SuperNova (Cu) X-ray Source'
_exptl_absorpt_coefficient_mu 18.429
_exptl_absorpt_correction_T_max 0.336
_exptl_absorpt_correction_T_min 0.034
_exptl_absorpt_correction_type analytical
_exptl_absorpt_process_details
;
CrysAlisPro 1.171.40.79a (Rigaku Oxford Diffraction, 2020)
Analytical numeric absorption correction using a multifaceted crystal
			model based on expressions derived by R.C. Clark & J.S. Reid.
(Clark, R. C. & Reid, J. S. (1995). Acta Cryst. A51, 887-897)
Empirical absorption correction using spherical harmonics,
 implemented in SCALE3 ABSPACK scaling algorithm.
;
_exptl_crystal_colour 'clear light orange'
_exptl_crystal_density_diffrn 2.096
_exptl_crystal_description block
_exptl_crystal_F_000 3096
_exptl_crystal_recrystallization_method 'Re-crystallisation from solvent'
_exptl_crystal_size_max 0.367
_exptl_crystal_size_mid 0.245
_exptl_crystal_size_min 0.085
_refine_diff_density_max 1.383
_refine_diff_density_min -1.774
_refine_diff_density_rms 0.158
_refine_ls_abs_structure_details
;
 Refined as an inversion twin.
;
_refine_ls_abs_structure_Flack 0.258(8)
_refine_ls_extinction_method none
_refine_ls_goodness_of_fit_ref 1.048
_refine_ls_hydrogen_treatment constr
_refine_ls_matrix_type full
_refine_ls_number_parameters 587
_refine_ls_number_reflns 10173
_refine_ls_number_restraints 16
_refine_ls_restrained_S_all 1.047
_refine_ls_R_factor_all 0.0317
_refine_ls_R_factor_gt 0.0316
_refine_ls_shift/su_max 0.001
_refine_ls_shift/su_mean 0.000
_refine_ls_structure_factor_coef Fsqd
_refine_ls_weighting_details 'w=1/[\s^2^(Fo^2^)+(0.0617P)^2^+6.6018P] where P=(Fo^2^+2Fc^2^)/3'
_refine_ls_weighting_scheme calc
_refine_ls_wR_factor_gt 0.0801
_refine_ls_wR_factor_ref 0.0802
_reflns_Friedel_coverage 0.945
_reflns_Friedel_fraction_full 0.998
_reflns_Friedel_fraction_max 0.995
_reflns_number_gt 10151
_reflns_number_total 10173
_reflns_threshold_expression 'I > 2\s(I)'
_cod_data_source_file d2dt01558g2.cif
_cod_data_source_block lb051(2)_faces
_cod_depositor_comments
;

2024-09-23
Z value and formula fixed to values more according to usual
chemical conventions.                 miguel
;
_cod_original_formula_sum 'C37 H46 Au2 B2 Br2 Cl4 Mo2 N12 O4'
_cod_original_formula_weight 1631.91
_cod_original_formula_moiety '2(C18 H22 Au B Br Cl Mo N6 O2), C H2 Cl2'
_cod_original_formula_units_Z 4
_cod_database_code 7710830
_publcif_datablock.id {c1aeb0f5-42f9-4c5a-8782-cd5c31d202aa}

_shelx_shelxl_version_number 2018/3
_chemical_oxdiff_formula C37H46Au2B2Br2Cl4Mo2N12O4
_chemical_oxdiff_usercomment 'Vap diff, DCM/nHex, 5 degC o/n'
_shelx_space_group_comment
;
The symmetry employed for this shelxl refinement is uniquely defined
by the following loop, which should always be used as a source of
symmetry information in preference to the above space-group names.
They are only intended as comments.
;
_reflns_odcompleteness_completeness 99.91
_reflns_odcompleteness_iscentric 1
_reflns_odcompleteness_theta 71.98
_olex2_refinement_description
;
1. Twinned data refinement
 Scales: 0.742(8)
 0.258(8)
2. Fixed Uiso
 At 1.2 times of:
  All B(H) groups, {H9AA,H9AB,H9AC} of C9A, All C(H) groups, All C(H,H) groups
 At 1.5 times of:
  {H8BA,H8BB,H8BC} of C8B, {H18A,H18B,H18C} of C18A, {H13A,H13B,H13C} of C13A,
   {H14A,H14B,H14C} of C14A, {H9BA,H9BB,H9BC} of C9B, {H14D,H14E,H14F} of C14B,
  {H13D,H13E,H13F} of C13B, {H8AA,H8AB,H8AC} of C8A, {H4AA,H4AB,H4AC} of C4A,
  {H18D,H18E,H18F} of C18B, {H4BA,H4BB,H4BC} of C4B
3. Rigid bond restraints
 C15B, C16B, C17B
 with sigma for 1-2 distances of 0.01 and sigma for 1-3 distances of 0.01
4. Uiso/Uaniso restraints and constraints
C15B \\sim C16B \\sim C17B: within 1.7A with sigma of 0.02 and sigma for
terminal atoms of 0.04 within 1.7A
Uanis(C8A) = Uanis(C7A)
Uanis(C8B) = Uanis(C7B)
5.a Ternary CH refined with riding coordinates:
 B1A(H1A), B1B(H1B)
5.b Secondary CH2 refined with riding coordinates:
 C01T(H01A,H01B)
5.c Aromatic/amide H refined with riding coordinates:
 C11B(H11B), C6B(H6B), C16B(H16B), C16A(H16A), C11A(H11A), C6A(H6A)
5.d Idealised Me refined as rotating group:
 C9A(H9AA,H9AB,H9AC), C13A(H13A,H13B,H13C), C14A(H14A,H14B,H14C), C9B(H9BA,
 H9BB,H9BC), C4B(H4BA,H4BB,H4BC), C14B(H14D,H14E,H14F), C13B(H13D,H13E,H13F),
 C4A(H4AA,H4AB,H4AC), C18B(H18D,H18E,H18F), C8A(H8AA,H8AB,H8AC), C18A(H18A,H18B,
 H18C), C8B(H8BA,H8BB,H8BC)
;
_ins_header
;
TITL LB051(2)_faces in Pca2(1) 
REM Pca2(1) (#29, found as Pbc2(1) in ba-c setting)
CELL 1.54184  19.912119  10.885407  23.861513  90.0000  90.0000  90.0000
ZERR    4.00   0.000102   0.000052   0.000117   0.0000   0.0000   0.0000
LATT -1
SYMM -x,-y, z+1/2 
SYMM  x+1/2,-y, z 
SYMM -x+1/2, y, z+1/2 
SFAC C H B N O Cl Br Mo Au
UNIT 148.00 184.00 8.00 48.00 16.00 16.00 8.00 8.00 8.00
TREF
HKLF 4
END
;
_olex2_submission_special_instructions 'No special instructions were received'
_oxdiff_exptl_absorpt_empirical_details
;
Empirical correction (ABSPACK) includes:
- Absorption correction using spherical harmonics
- Frame scaling
;
_oxdiff_exptl_absorpt_empirical_full_max 1.375
_oxdiff_exptl_absorpt_empirical_full_min 0.679
_publcif_funding_html
;
;

loop_
_space_group_symop_operation_xyz
'x, y, z'
'-x, -y, z+1/2'
'x+1/2, -y, z'
'-x+1/2, y, z+1/2'

loop_
_atom_site_label
_atom_site_type_symbol
_atom_site_fract_x
_atom_site_fract_y
_atom_site_fract_z
_atom_site_U_iso_or_equiv
_atom_site_adp_type
_atom_site_occupancy
_atom_site_site_symmetry_order
_atom_site_calc_flag
_atom_site_refinement_flags_posn
_atom_site_refinement_flags_adp
_atom_site_refinement_flags_occupancy
_atom_site_disorder_assembly
_atom_site_disorder_group
Au1A Au 0.25943(2) 1.05549(3) 0.73345(2) 0.01680(9) Uani 1 1 d . . . . .
Au1B Au -0.04891(2) 0.57735(3) 0.76571(2) 0.01780(9) Uani 1 1 d . . . . .
Mo1A Mo 0.21504(3) 1.05190(5) 0.62287(2) 0.01288(13) Uani 1 1 d . . . . .
Mo1B Mo -0.00694(3) 0.58906(6) 0.87653(3) 0.01385(13) Uani 1 1 d . . . . .
Br1A Br 0.30967(5) 1.31461(8) 0.67177(4) 0.02243(18) Uani 1 1 d . . . . .
Br1B Br -0.11617(5) 0.82746(8) 0.82390(4) 0.02598(19) Uani 1 1 d . . . . .
Cl1B Cl -0.04885(13) 0.4688(2) 0.68359(9) 0.0318(5) Uani 1 1 d . . . . .
Cl1A Cl 0.26582(12) 0.9533(2) 0.81712(9) 0.0279(5) Uani 1 1 d . . . . .
Cl Cl 0.1666(2) 0.8296(5) 0.9670(4) 0.117(3) Uani 1 1 d . . . . .
O1A O 0.1701(3) 1.3055(6) 0.5713(3) 0.0262(13) Uani 1 1 d . . . . .
Cl1 Cl 0.2701(3) 0.6615(6) 0.9953(4) 0.123(3) Uani 1 1 d . . . . .
O2B O -0.1431(4) 0.5849(8) 0.9430(3) 0.0388(18) Uani 1 1 d . . . . .
O2A O 0.3530(4) 1.0614(7) 0.5574(3) 0.0346(17) Uani 1 1 d . . . . .
N3B N 0.0949(3) 0.5852(6) 0.8387(3) 0.0170(13) Uani 1 1 d . . . . .
N2A N 0.1165(4) 0.8902(7) 0.5550(3) 0.0221(15) Uani 1 1 d . . . . .
N4A N 0.0761(4) 0.9372(6) 0.6520(3) 0.0197(14) Uani 1 1 d . . . . .
N5A N 0.2256(3) 0.8544(6) 0.6398(3) 0.0165(13) Uani 1 1 d . . . . .
C10A C 0.0788(4) 1.1154(8) 0.6941(3) 0.0187(15) Uani 1 1 d . . . . .
C9A C 0.1034(5) 1.2362(8) 0.7142(4) 0.0284(19) Uani 1 1 d . . . . .
H9AA H 0.111202 1.289160 0.682721 0.034 Uiso 1 1 calc R U . . .
H9AB H 0.144495 1.225069 0.734582 0.034 Uiso 1 1 calc R U . . .
H9AC H 0.070304 1.272546 0.738346 0.034 Uiso 1 1 calc R U . . .
N2B N 0.0964(4) 0.4552(7) 0.9489(3) 0.0197(14) Uani 1 1 d . . . . .
N3A N 0.1159(3) 1.0386(6) 0.6630(3) 0.0164(13) Uani 1 1 d . . . . .
N4B N 0.1356(3) 0.4868(7) 0.8494(3) 0.0181(13) Uani 1 1 d . . . . .
C3B C -0.0933(5) 0.5817(9) 0.9193(4) 0.026(2) Uani 1 1 d . . . . .
N1A N 0.1636(3) 0.9824(6) 0.5464(3) 0.0171(13) Uani 1 1 d . . . . .
N6B N 0.0503(4) 0.3234(7) 0.8701(3) 0.0220(15) Uani 1 1 d . . . . .
O1B O 0.0130(4) 0.8596(7) 0.9200(4) 0.0421(18) Uani 1 1 d . . . . .
C10B C 0.1292(4) 0.6608(8) 0.8054(3) 0.0213(17) Uani 1 1 d . . . . .
N6A N 0.1691(4) 0.7819(7) 0.6367(3) 0.0215(14) Uani 1 1 d . . . . .
C13A C -0.0399(5) 0.8605(10) 0.6694(5) 0.032(2) Uani 1 1 d . . . . .
H13A H -0.078405 0.886928 0.690444 0.047 Uiso 1 1 calc R U . . .
H13B H -0.025334 0.781836 0.682926 0.047 Uiso 1 1 calc R U . . .
H13C H -0.051693 0.853995 0.630497 0.047 Uiso 1 1 calc R U . . .
C7B C 0.1266(6) 0.4393(11) 0.9989(5) 0.0402(19) Uani 1 1 d . . . . .
N1B N 0.0443(4) 0.5382(7) 0.9543(3) 0.0179(14) Uani 1 1 d . . . . .
C12B C 0.1941(4) 0.4992(8) 0.8222(4) 0.0210(16) Uani 1 1 d . . . . .
C2A C 0.1863(4) 1.2149(8) 0.5890(3) 0.0195(16) Uani 1 1 d . . . . .
C15A C 0.2781(5) 0.7803(8) 0.6516(4) 0.0239(17) Uani 1 1 d . . . . .
C12A C 0.0161(5) 0.9528(8) 0.6762(4) 0.0216(18) Uani 1 1 d . . . . .
C3A C 0.3016(5) 1.0536(8) 0.5798(4) 0.0233(19) Uani 1 1 d . . . . .
C14A C 0.3481(5) 0.8237(9) 0.6590(5) 0.037(2) Uani 1 1 d . . . . .
H14A H 0.365530 0.850939 0.623655 0.055 Uiso 1 1 calc R U . . .
H14B H 0.375308 0.757575 0.673007 0.055 Uiso 1 1 calc R U . . .
H14C H 0.348842 0.890520 0.685269 0.055 Uiso 1 1 calc R U . . .
C11B C 0.1920(4) 0.6084(9) 0.7933(4) 0.0254(18) Uani 1 1 d . . . . .
H11B H 0.225409 0.640861 0.770365 0.030 Uiso 1 1 calc R U . . .
C6B C 0.0938(5) 0.5106(12) 1.0374(4) 0.036(2) Uani 1 1 d . . . . .
H6B H 0.103309 0.516549 1.075475 0.043 Uiso 1 1 calc R U . . .
C17B C 0.0418(5) 0.2038(9) 0.8587(4) 0.030(2) Uani 1 1 d . U . . .
C9B C 0.1023(5) 0.7800(9) 0.7832(4) 0.033(2) Uani 1 1 d . . . . .
H9BA H 0.116730 0.846140 0.806900 0.050 Uiso 1 1 calc R U . . .
H9BB H 0.054107 0.776988 0.782604 0.050 Uiso 1 1 calc R U . . .
H9BC H 0.118774 0.793045 0.745853 0.050 Uiso 1 1 calc R U . . .
C1A C 0.2632(4) 1.1685(8) 0.6654(4) 0.0196(16) Uani 1 1 d . . . . .
N5B N -0.0078(3) 0.3873(7) 0.8614(3) 0.0178(13) Uani 1 1 d . . . . .
C16B C -0.0248(5) 0.1891(8) 0.8420(4) 0.031(2) Uani 1 1 d . U . . .
H16B H -0.045436 0.116399 0.830861 0.037 Uiso 1 1 calc R U . . .
C15B C -0.0541(5) 0.3044(8) 0.8452(4) 0.0233(17) Uani 1 1 d . U . . .
C2B C 0.0084(4) 0.7608(8) 0.9047(4) 0.0236(17) Uani 1 1 d . . . . .
C1B C -0.0611(4) 0.6917(8) 0.8311(4) 0.0213(17) Uani 1 1 d . . . . .
C16A C 0.2546(5) 0.6608(9) 0.6552(4) 0.030(2) Uani 1 1 d . . . . .
H16A H 0.280174 0.591239 0.662770 0.036 Uiso 1 1 calc R U . . .
B1A B 0.1026(5) 0.8350(9) 0.6133(4) 0.024(2) Uani 1 1 d . . . . .
H1A H 0.063208 0.758049 0.609652 0.029 Uiso 1 1 calc R U . . .
C11A C 0.0155(5) 1.0623(8) 0.7033(4) 0.0254(19) Uani 1 1 d . . . . .
H11A H -0.019855 1.095624 0.723756 0.030 Uiso 1 1 calc R U . . .
C4B C -0.0047(6) 0.6656(13) 1.0322(4) 0.042(3) Uani 1 1 d . . . . .
H4BA H -0.004662 0.659845 1.072394 0.063 Uiso 1 1 calc R U . . .
H4BB H -0.049074 0.649704 1.018344 0.063 Uiso 1 1 calc R U . . .
H4BC H 0.009065 0.746607 1.021222 0.063 Uiso 1 1 calc R U . . .
C14B C -0.1257(5) 0.3367(9) 0.8325(5) 0.033(2) Uani 1 1 d . . . . .
H14D H -0.147075 0.366642 0.865877 0.049 Uiso 1 1 calc R U . . .
H14E H -0.148949 0.264985 0.819367 0.049 Uiso 1 1 calc R U . . .
H14F H -0.126952 0.399164 0.804118 0.049 Uiso 1 1 calc R U . . .
C5A C 0.1654(5) 1.0061(8) 0.4908(4) 0.0238(18) Uani 1 1 d . . . . .
C6A C 0.1182(6) 0.9303(9) 0.4642(4) 0.032(2) Uani 1 1 d . . . . .
H6A H 0.108329 0.928762 0.426164 0.038 Uiso 1 1 calc R U . . .
C13B C 0.2483(5) 0.4033(10) 0.8248(4) 0.030(2) Uani 1 1 d . . . . .
H13D H 0.259171 0.386558 0.863271 0.044 Uiso 1 1 calc R U . . .
H13E H 0.287540 0.432771 0.805726 0.044 Uiso 1 1 calc R U . . .
H13F H 0.232784 0.329338 0.807145 0.044 Uiso 1 1 calc R U . . .
C17A C 0.1865(5) 0.6636(8) 0.6457(4) 0.0281(19) Uani 1 1 d . . . . .
B1B B 0.1127(5) 0.3911(9) 0.8924(4) 0.0196(18) Uani 1 1 d . . . . .
H1B H 0.155155 0.321243 0.899370 0.024 Uiso 1 1 calc R U . . .
C4A C 0.2113(6) 1.0981(9) 0.4651(4) 0.029(2) Uani 1 1 d . . . . .
H4AA H 0.192203 1.178643 0.468628 0.044 Uiso 1 1 calc R U . . .
H4AB H 0.217502 1.079069 0.426117 0.044 Uiso 1 1 calc R U . . .
H4AC H 0.253970 1.095803 0.483840 0.044 Uiso 1 1 calc R U . . .
C18B C 0.0955(7) 0.1083(11) 0.8642(6) 0.051(3) Uani 1 1 d . . . . .
H18D H 0.099136 0.083480 0.902661 0.076 Uiso 1 1 calc R U . . .
H18E H 0.137577 0.141686 0.851845 0.076 Uiso 1 1 calc R U . . .
H18F H 0.084130 0.038383 0.841536 0.076 Uiso 1 1 calc R U . . .
C8A C 0.0372(6) 0.7611(12) 0.4995(4) 0.042(2) Uani 1 1 d . . . . .
H8AA H 0.026702 0.749464 0.460560 0.064 Uiso 1 1 calc R U . . .
H8AB H -0.002632 0.785480 0.519272 0.064 Uiso 1 1 calc R U . . .
H8AC H 0.053844 0.685596 0.514914 0.064 Uiso 1 1 calc R U . . .
C7A C 0.0894(6) 0.8587(12) 0.5052(4) 0.042(2) Uani 1 1 d . . . . .
C5B C 0.0433(5) 0.5727(9) 1.0084(4) 0.026(2) Uani 1 1 d . . . . .
C18A C 0.1377(6) 0.5603(8) 0.6445(6) 0.040(3) Uani 1 1 d . . . . .
H18A H 0.129393 0.536647 0.606371 0.060 Uiso 1 1 calc R U . . .
H18B H 0.096333 0.585900 0.661601 0.060 Uiso 1 1 calc R U . . .
H18C H 0.155766 0.491706 0.664781 0.060 Uiso 1 1 calc R U . . .
C8B C 0.1846(5) 0.3554(12) 1.0070(4) 0.0402(19) Uani 1 1 d . . . . .
H8BA H 0.173417 0.275245 0.993090 0.060 Uiso 1 1 calc R U . . .
H8BB H 0.195054 0.350077 1.046241 0.060 Uiso 1 1 calc R U . . .
H8BC H 0.222793 0.386637 0.987060 0.060 Uiso 1 1 calc R U . . .
C01T C 0.2227(12) 0.7329(18) 0.9407(6) 0.086(6) Uani 1 1 d . . . . .
H01A H 0.252861 0.777070 0.915867 0.104 Uiso 1 1 calc R U . . .
H01B H 0.199919 0.670369 0.918833 0.104 Uiso 1 1 calc R U . . .

loop_
_atom_site_aniso_label
_atom_site_aniso_U_11
_atom_site_aniso_U_22
_atom_site_aniso_U_33
_atom_site_aniso_U_23
_atom_site_aniso_U_13
_atom_site_aniso_U_12
Au1A 0.01789(16) 0.01534(15) 0.01717(15) 0.00201(12) -0.00389(12) -0.00275(11)
Au1B 0.01738(16) 0.01805(15) 0.01797(16) -0.00038(13) -0.00321(12) 0.00011(11)
Mo1A 0.0126(3) 0.0102(3) 0.0158(3) 0.0004(2) -0.0019(2) -0.0015(2)
Mo1B 0.0115(3) 0.0137(3) 0.0164(3) 0.0000(2) -0.0007(2) 0.0016(2)
Br1A 0.0251(4) 0.0140(4) 0.0282(4) 0.0009(3) -0.0060(3) -0.0059(3)
Br1B 0.0249(4) 0.0237(4) 0.0294(4) -0.0005(3) -0.0052(3) 0.0106(3)
Cl1B 0.0420(13) 0.0331(12) 0.0203(10) -0.0105(9) -0.0060(8) -0.0012(10)
Cl1A 0.0382(12) 0.0252(10) 0.0204(10) 0.0092(8) -0.0088(9) -0.0091(8)
Cl 0.049(2) 0.067(3) 0.234(8) 0.006(4) 0.008(3) 0.005(2)
O1A 0.027(3) 0.021(3) 0.031(3) 0.010(3) -0.005(3) 0.006(2)
Cl1 0.062(3) 0.105(4) 0.201(7) 0.062(5) -0.030(4) -0.010(3)
O2B 0.018(3) 0.066(5) 0.033(4) 0.002(3) 0.016(3) 0.004(3)
O2A 0.019(3) 0.050(5) 0.035(4) 0.002(3) 0.008(3) 0.000(3)
N3B 0.011(3) 0.021(3) 0.019(3) 0.002(3) 0.001(3) -0.001(3)
N2A 0.025(4) 0.025(4) 0.017(3) 0.002(3) -0.004(3) -0.013(3)
N4A 0.016(3) 0.016(3) 0.027(4) 0.006(3) 0.001(3) -0.005(2)
N5A 0.015(3) 0.010(3) 0.024(3) -0.001(2) -0.003(2) 0.000(2)
C10A 0.019(4) 0.015(4) 0.022(4) 0.002(3) 0.003(3) 0.001(3)
C9A 0.030(5) 0.018(4) 0.036(5) -0.005(4) 0.004(4) -0.002(3)
N2B 0.017(3) 0.022(4) 0.020(3) 0.004(3) 0.002(3) 0.007(3)
N3A 0.013(3) 0.015(3) 0.021(3) 0.001(3) -0.001(3) -0.004(2)
N4B 0.015(3) 0.022(3) 0.018(3) -0.001(3) 0.003(3) 0.001(3)
C3B 0.028(5) 0.030(5) 0.019(4) -0.002(3) -0.010(4) 0.007(4)
N1A 0.019(3) 0.018(3) 0.014(3) -0.002(3) -0.004(2) -0.009(3)
N6B 0.028(4) 0.015(3) 0.023(3) 0.004(3) 0.003(3) 0.006(3)
O1B 0.051(5) 0.022(4) 0.053(5) -0.011(3) -0.011(4) 0.002(3)
C10B 0.022(4) 0.023(4) 0.019(4) 0.008(3) -0.003(3) -0.008(3)
N6A 0.026(4) 0.016(3) 0.022(3) 0.001(3) 0.000(3) -0.006(3)
C13A 0.018(4) 0.033(5) 0.044(5) 0.005(4) -0.002(4) -0.009(4)
C7B 0.035(4) 0.059(5) 0.026(3) 0.013(3) 0.001(3) 0.023(4)
N1B 0.017(3) 0.022(4) 0.015(3) 0.003(3) 0.001(2) 0.007(3)
C12B 0.015(4) 0.029(5) 0.019(4) -0.005(3) 0.002(3) 0.003(3)
C2A 0.011(3) 0.026(4) 0.021(4) -0.002(3) 0.000(3) -0.004(3)
C15A 0.025(4) 0.022(4) 0.025(4) 0.007(3) 0.003(3) 0.007(3)
C12A 0.015(4) 0.028(5) 0.022(4) 0.008(3) -0.001(3) -0.003(3)
C3A 0.024(5) 0.019(4) 0.027(5) -0.003(3) -0.009(4) 0.000(3)
C14A 0.019(4) 0.030(5) 0.061(7) 0.002(5) -0.003(4) 0.008(4)
C11B 0.018(4) 0.039(5) 0.019(4) 0.001(4) 0.004(3) -0.004(4)
C6B 0.031(5) 0.061(7) 0.016(4) 0.003(4) 0.002(4) 0.016(5)
C17B 0.043(5) 0.019(4) 0.029(4) 0.001(4) 0.019(4) 0.000(4)
C9B 0.030(5) 0.031(5) 0.038(5) 0.014(4) -0.007(4) -0.005(4)
C1A 0.018(4) 0.019(4) 0.021(4) -0.002(3) 0.004(3) 0.008(3)
N5B 0.016(3) 0.015(3) 0.022(3) 0.004(3) 0.001(2) -0.001(3)
C16B 0.041(5) 0.022(4) 0.029(4) 0.004(3) 0.020(4) -0.014(4)
C15B 0.032(4) 0.020(4) 0.018(4) -0.001(3) 0.007(3) -0.010(3)
C2B 0.019(4) 0.024(5) 0.028(4) -0.004(4) -0.006(3) 0.001(3)
C1B 0.019(4) 0.022(4) 0.024(4) 0.001(3) -0.001(3) -0.005(3)
C16A 0.032(5) 0.020(4) 0.039(5) 0.001(4) 0.005(4) 0.009(4)
B1A 0.029(5) 0.015(4) 0.027(5) 0.003(4) -0.010(4) -0.011(4)
C11A 0.014(4) 0.030(5) 0.032(5) 0.002(4) 0.003(4) 0.002(3)
C4B 0.033(5) 0.070(8) 0.023(5) -0.008(5) 0.000(4) 0.017(5)
C14B 0.027(5) 0.026(5) 0.046(6) -0.001(4) -0.007(4) -0.014(4)
C5A 0.026(4) 0.025(4) 0.020(4) 0.004(3) -0.002(3) -0.005(4)
C6A 0.041(6) 0.034(5) 0.020(4) -0.002(3) -0.007(4) -0.016(4)
C13B 0.017(4) 0.040(6) 0.032(5) 0.002(4) 0.004(3) 0.012(4)
C17A 0.040(5) 0.015(4) 0.030(4) -0.005(3) 0.006(4) -0.007(4)
B1B 0.015(4) 0.021(4) 0.023(4) 0.002(4) 0.000(3) 0.009(4)
C4A 0.043(6) 0.026(5) 0.019(4) 0.007(3) -0.004(4) -0.010(4)
C18B 0.060(8) 0.020(5) 0.072(9) 0.006(5) 0.020(6) 0.013(5)
C8A 0.048(5) 0.052(5) 0.027(3) -0.002(3) -0.011(3) -0.030(4)
C7A 0.048(5) 0.052(5) 0.027(3) -0.002(3) -0.011(3) -0.030(4)
C5B 0.022(4) 0.036(6) 0.021(4) -0.002(3) 0.001(3) 0.006(4)
C18A 0.046(6) 0.011(4) 0.064(8) -0.002(4) 0.005(6) -0.012(4)
C8B 0.035(4) 0.059(5) 0.026(3) 0.013(3) 0.001(3) 0.023(4)
C01T 0.142(18) 0.076(12) 0.041(8) -0.018(8) 0.024(9) -0.010(12)

loop_
_atom_type_symbol
_atom_type_description
_atom_type_scat_dispersion_real
_atom_type_scat_dispersion_imag
_atom_type_scat_source
C C 0.0181 0.0091 'International Tables Vol C Tables 4.2.6.8 and 6.1.1.4'
H H 0.0000 0.0000 'International Tables Vol C Tables 4.2.6.8 and 6.1.1.4'
Au Au -4.4197 7.2980 'International Tables Vol C Tables 4.2.6.8 and 6.1.1.4'
B B 0.0090 0.0039 'International Tables Vol C Tables 4.2.6.8 and 6.1.1.4'
Br Br -0.6763 1.2805 'International Tables Vol C Tables 4.2.6.8 and 6.1.1.4'
Cl Cl 0.3639 0.7018 'International Tables Vol C Tables 4.2.6.8 and 6.1.1.4'
Mo Mo -0.0483 2.7339 'International Tables Vol C Tables 4.2.6.8 and 6.1.1.4'
N N 0.0311 0.0180 'International Tables Vol C Tables 4.2.6.8 and 6.1.1.4'
O O 0.0492 0.0322 'International Tables Vol C Tables 4.2.6.8 and 6.1.1.4'

loop_
_exptl_crystal_face_index_h
_exptl_crystal_face_index_k
_exptl_crystal_face_index_l
_exptl_crystal_face_perp_dist
-11 -3 -3 0.1189
-11 3 -6 0.1064
6 6 0 0.1301
9 -4 6 0.1019
1 0 -15 0.0425
-11 -4 1 0.1476
11 4 0 0.1098
-1 0 15 0.0387

loop_
_geom_angle_atom_site_label_1
_geom_angle_atom_site_label_2
_geom_angle_atom_site_label_3
_geom_angle
_geom_angle_site_symmetry_1
_geom_angle_site_symmetry_3
_geom_angle_publ_flag
Cl1A Au1A Mo1A 146.90(6) . . ?
C1A Au1A Mo1A 42.7(3) . . ?
C1A Au1A Cl1A 170.4(3) . . ?
Cl1B Au1B Mo1B 147.07(7) . . ?
C1B Au1B Mo1B 43.0(3) . . ?
C1B Au1B Cl1B 169.8(3) . . ?
N5A Mo1A Au1A 79.03(18) . . ?
N5A Mo1A N3A 86.6(3) . . ?
N5A Mo1A N1A 82.0(3) . . ?
N3A Mo1A Au1A 82.68(19) . . ?
N3A Mo1A N1A 85.5(3) . . ?
N1A Mo1A Au1A 158.19(18) . . ?
C2A Mo1A Au1A 117.0(2) . . ?
C2A Mo1A N5A 162.6(3) . . ?
C2A Mo1A N3A 88.7(3) . . ?
C2A Mo1A N1A 80.9(3) . . ?
C3A Mo1A Au1A 102.3(3) . . ?
C3A Mo1A N5A 91.2(3) . . ?
C3A Mo1A N3A 174.1(3) . . ?
C3A Mo1A N1A 88.8(3) . . ?
C3A Mo1A C2A 91.8(3) . . ?
C1A Mo1A Au1A 47.1(3) . . ?
C1A Mo1A N5A 120.7(3) . . ?
C1A Mo1A N3A 105.4(3) . . ?
C1A Mo1A N1A 154.7(3) . . ?
C1A Mo1A C2A 76.7(3) . . ?
C1A Mo1A C3A 80.4(3) . . ?
N3B Mo1B Au1B 83.46(19) . . ?
N3B Mo1B N5B 85.5(3) . . ?
C3B Mo1B Au1B 103.0(2) . . ?
C3B Mo1B N3B 172.5(3) . . ?
C3B Mo1B N1B 87.6(3) . . ?
C3B Mo1B N5B 92.1(3) . . ?
C3B Mo1B C2B 89.8(4) . . ?
N1B Mo1B Au1B 159.40(19) . . ?
N1B Mo1B N3B 85.1(3) . . ?
N1B Mo1B N5B 83.8(3) . . ?
N5B Mo1B Au1B 78.34(18) . . ?
C2B Mo1B Au1B 114.0(3) . . ?
C2B Mo1B N3B 90.9(3) . . ?
C2B Mo1B N1B 83.2(3) . . ?
C2B Mo1B N5B 166.7(3) . . ?
C1B Mo1B Au1B 46.4(3) . . ?
C1B Mo1B N3B 107.3(3) . . ?
C1B Mo1B C3B 80.0(4) . . ?
C1B Mo1B N1B 154.2(3) . . ?
C1B Mo1B N5B 119.0(3) . . ?
C1B Mo1B C2B 74.3(3) . . ?
N4B N3B Mo1B 118.7(5) . . ?
C10B N3B Mo1B 134.4(6) . . ?
C10B N3B N4B 106.9(7) . . ?
N1A N2A B1A 122.4(6) . . ?
C7A N2A N1A 108.9(7) . . ?
C7A N2A B1A 128.6(8) . . ?
N3A N4A B1A 119.7(7) . . ?
C12A N4A N3A 109.2(7) . . ?
C12A N4A B1A 131.0(7) . . ?
N6A N5A Mo1A 118.2(5) . . ?
C15A N5A Mo1A 134.1(6) . . ?
C15A N5A N6A 107.6(7) . . ?
N3A C10A C9A 123.4(7) . . ?
N3A C10A C11A 109.0(8) . . ?
C11A C10A C9A 127.7(8) . . ?
C10A C9A H9AA 109.5 . . ?
C10A C9A H9AB 109.5 . . ?
C10A C9A H9AC 109.5 . . ?
H9AA C9A H9AB 109.5 . . ?
H9AA C9A H9AC 109.5 . . ?
H9AB C9A H9AC 109.5 . . ?
C7B N2B N1B 109.7(8) . . ?
C7B N2B B1B 128.1(8) . . ?
N1B N2B B1B 122.1(7) . . ?
N4A N3A Mo1A 118.9(5) . . ?
C10A N3A Mo1A 134.1(6) . . ?
C10A N3A N4A 106.7(7) . . ?
N3B N4B B1B 118.8(6) . . ?
C12B N4B N3B 110.2(7) . . ?
C12B N4B B1B 130.7(7) . . ?
O2B C3B Mo1B 175.8(9) . . ?
N2A N1A Mo1A 115.8(5) . . ?
C5A N1A Mo1A 136.7(6) . . ?
C5A N1A N2A 107.5(6) . . ?
C17B N6B N5B 110.9(8) . . ?
C17B N6B B1B 129.5(8) . . ?
N5B N6B B1B 119.5(7) . . ?
N3B C10B C11B 109.2(8) . . ?
N3B C10B C9B 124.1(8) . . ?
C11B C10B C9B 126.7(8) . . ?
N5A N6A B1A 120.3(7) . . ?
C17A N6A N5A 109.2(7) . . ?
C17A N6A B1A 129.2(7) . . ?
H13A C13A H13B 109.5 . . ?
H13A C13A H13C 109.5 . . ?
H13B C13A H13C 109.5 . . ?
C12A C13A H13A 109.5 . . ?
C12A C13A H13B 109.5 . . ?
C12A C13A H13C 109.5 . . ?
N2B C7B C6B 107.9(9) . . ?
N2B C7B C8B 122.8(10) . . ?
C6B C7B C8B 129.2(10) . . ?
N2B N1B Mo1B 115.9(5) . . ?
C5B N1B Mo1B 137.4(6) . . ?
C5B N1B N2B 106.5(7) . . ?
N4B C12B C11B 107.8(7) . . ?
N4B C12B C13B 122.3(8) . . ?
C11B C12B C13B 129.9(8) . . ?
O1A C2A Mo1A 178.8(8) . . ?
N5A C15A C14A 124.3(8) . . ?
N5A C15A C16A 108.1(8) . . ?
C16A C15A C14A 127.6(8) . . ?
N4A C12A C13A 121.9(8) . . ?
N4A C12A C11A 109.0(8) . . ?
C11A C12A C13A 129.0(9) . . ?
O2A C3A Mo1A 175.1(8) . . ?
C15A C14A H14A 109.5 . . ?
C15A C14A H14B 109.5 . . ?
C15A C14A H14C 109.5 . . ?
H14A C14A H14B 109.5 . . ?
H14A C14A H14C 109.5 . . ?
H14B C14A H14C 109.5 . . ?
C10B C11B H11B 127.1 . . ?
C12B C11B C10B 105.9(7) . . ?
C12B C11B H11B 127.1 . . ?
C7B C6B H6B 126.7 . . ?
C7B C6B C5B 106.6(9) . . ?
C5B C6B H6B 126.7 . . ?
N6B C17B C16B 106.8(9) . . ?
N6B C17B C18B 124.6(10) . . ?
C16B C17B C18B 128.6(10) . . ?
C10B C9B H9BA 109.5 . . ?
C10B C9B H9BB 109.5 . . ?
C10B C9B H9BC 109.5 . . ?
H9BA C9B H9BB 109.5 . . ?
H9BA C9B H9BC 109.5 . . ?
H9BB C9B H9BC 109.5 . . ?
Mo1A C1A Au1A 90.2(4) . . ?
Br1A C1A Au1A 118.2(4) . . ?
Br1A C1A Mo1A 151.5(5) . . ?
N6B N5B Mo1B 118.1(5) . . ?
C15B N5B Mo1B 135.5(6) . . ?
C15B N5B N6B 106.4(7) . . ?
C17B C16B H16B 126.8 . . ?
C15B C16B C17B 106.3(8) . . ?
C15B C16B H16B 126.8 . . ?
N5B C15B C16B 109.5(8) . . ?
N5B C15B C14B 123.5(8) . . ?
C16B C15B C14B 127.0(8) . . ?
O1B C2B Mo1B 175.8(8) . . ?
Mo1B C1B Au1B 90.6(4) . . ?
Br1B C1B Au1B 119.6(4) . . ?
Br1B C1B Mo1B 149.6(5) . . ?
C15A C16A H16A 126.2 . . ?
C17A C16A C15A 107.6(8) . . ?
C17A C16A H16A 126.2 . . ?
N2A B1A N6A 108.5(8) . . ?
N2A B1A H1A 109.8 . . ?
N4A B1A N2A 108.8(7) . . ?
N4A B1A N6A 110.2(7) . . ?
N4A B1A H1A 109.8 . . ?
N6A B1A H1A 109.8 . . ?
C10A C11A H11A 126.9 . . ?
C12A C11A C10A 106.2(8) . . ?
C12A C11A H11A 126.9 . . ?
H4BA C4B H4BB 109.5 . . ?
H4BA C4B H4BC 109.5 . . ?
H4BB C4B H4BC 109.5 . . ?
C5B C4B H4BA 109.5 . . ?
C5B C4B H4BB 109.5 . . ?
C5B C4B H4BC 109.5 . . ?
C15B C14B H14D 109.5 . . ?
C15B C14B H14E 109.5 . . ?
C15B C14B H14F 109.5 . . ?
H14D C14B H14E 109.5 . . ?
H14D C14B H14F 109.5 . . ?
H14E C14B H14F 109.5 . . ?
N1A C5A C6A 108.3(8) . . ?
N1A C5A C4A 123.4(8) . . ?
C6A C5A C4A 128.3(8) . . ?
C5A C6A H6A 126.5 . . ?
C7A C6A C5A 107.0(9) . . ?
C7A C6A H6A 126.5 . . ?
C12B C13B H13D 109.5 . . ?
C12B C13B H13E 109.5 . . ?
C12B C13B H13F 109.5 . . ?
H13D C13B H13E 109.5 . . ?
H13D C13B H13F 109.5 . . ?
H13E C13B H13F 109.5 . . ?
N6A C17A C16A 107.5(8) . . ?
N6A C17A C18A 123.4(10) . . ?
C16A C17A C18A 129.1(10) . . ?
N2B B1B H1B 109.1 . . ?
N4B B1B N2B 109.8(7) . . ?
N4B B1B N6B 109.5(7) . . ?
N4B B1B H1B 109.1 . . ?
N6B B1B N2B 110.3(7) . . ?
N6B B1B H1B 109.1 . . ?
C5A C4A H4AA 109.5 . . ?
C5A C4A H4AB 109.5 . . ?
C5A C4A H4AC 109.5 . . ?
H4AA C4A H4AB 109.5 . . ?
H4AA C4A H4AC 109.5 . . ?
H4AB C4A H4AC 109.5 . . ?
C17B C18B H18D 109.5 . . ?
C17B C18B H18E 109.5 . . ?
C17B C18B H18F 109.5 . . ?
H18D C18B H18E 109.5 . . ?
H18D C18B H18F 109.5 . . ?
H18E C18B H18F 109.5 . . ?
H8AA C8A H8AB 109.5 . . ?
H8AA C8A H8AC 109.5 . . ?
H8AB C8A H8AC 109.5 . . ?
C7A C8A H8AA 109.5 . . ?
C7A C8A H8AB 109.5 . . ?
C7A C8A H8AC 109.5 . . ?
N2A C7A C6A 108.3(9) . . ?
N2A C7A C8A 122.7(10) . . ?
C6A C7A C8A 129.0(9) . . ?
N1B C5B C6B 109.3(8) . . ?
N1B C5B C4B 124.1(9) . . ?
C6B C5B C4B 126.6(9) . . ?
C17A C18A H18A 109.5 . . ?
C17A C18A H18B 109.5 . . ?
C17A C18A H18C 109.5 . . ?
H18A C18A H18B 109.5 . . ?
H18A C18A H18C 109.5 . . ?
H18B C18A H18C 109.5 . . ?
C7B C8B H8BA 109.5 . . ?
C7B C8B H8BB 109.5 . . ?
C7B C8B H8BC 109.5 . . ?
H8BA C8B H8BB 109.5 . . ?
H8BA C8B H8BC 109.5 . . ?
H8BB C8B H8BC 109.5 . . ?
Cl C01T Cl1 110.8(9) . . ?
Cl C01T H01A 109.5 . . ?
Cl C01T H01B 109.5 . . ?
Cl1 C01T H01A 109.5 . . ?
Cl1 C01T H01B 109.5 . . ?
H01A C01T H01B 108.1 . . ?

loop_
_geom_bond_atom_site_label_1
_geom_bond_atom_site_label_2
_geom_bond_distance
_geom_bond_site_symmetry_2
_geom_bond_publ_flag
Au1A Mo1A 2.7830(7) . ?
Au1A Cl1A 2.289(2) . ?
Au1A C1A 2.038(9) . ?
Au1B Mo1B 2.7763(7) . ?
Au1B Cl1B 2.288(2) . ?
Au1B C1B 2.010(9) . ?
Mo1A N5A 2.197(7) . ?
Mo1A N3A 2.199(7) . ?
Mo1A N1A 2.225(6) . ?
Mo1A C2A 2.032(9) . ?
Mo1A C3A 2.006(10) . ?
Mo1A C1A 1.887(9) . ?
Mo1B N3B 2.220(7) . ?
Mo1B C3B 2.001(11) . ?
Mo1B N1B 2.188(7) . ?
Mo1B N5B 2.226(7) . ?
Mo1B C2B 2.010(9) . ?
Mo1B C1B 1.893(9) . ?
Br1A C1A 1.846(9) . ?
Br1B C1B 1.849(9) . ?
Cl C01T 1.66(2) . ?
O1A C2A 1.120(11) . ?
Cl1 C01T 1.79(2) . ?
O2B C3B 1.143(13) . ?
O2A C3A 1.157(13) . ?
N3B N4B 1.367(10) . ?
N3B C10B 1.333(11) . ?
N2A N1A 1.389(9) . ?
N2A B1A 1.541(11) . ?
N2A C7A 1.349(12) . ?
N4A N3A 1.384(9) . ?
N4A C12A 1.339(12) . ?
N4A B1A 1.539(13) . ?
N5A N6A 1.375(10) . ?
N5A C15A 1.351(11) . ?
C10A C9A 1.483(11) . ?
C10A N3A 1.340(11) . ?
C10A C11A 1.404(12) . ?
C9A H9AA 0.9600 . ?
C9A H9AB 0.9600 . ?
C9A H9AC 0.9600 . ?
N2B C7B 1.348(13) . ?
N2B N1B 1.380(9) . ?
N2B B1B 1.551(12) . ?
N4B C12B 1.340(11) . ?
N4B B1B 1.532(11) . ?
N1A C5A 1.351(11) . ?
N6B C17B 1.341(12) . ?
N6B N5B 1.365(10) . ?
N6B B1B 1.540(12) . ?
O1B C2B 1.139(12) . ?
C10B C11B 1.405(13) . ?
C10B C9B 1.500(12) . ?
N6A B1A 1.549(12) . ?
N6A C17A 1.352(12) . ?
C13A H13A 0.9600 . ?
C13A H13B 0.9600 . ?
C13A H13C 0.9600 . ?
C13A C12A 1.511(12) . ?
C7B C6B 1.369(15) . ?
C7B C8B 1.485(14) . ?
N1B C5B 1.346(12) . ?
C12B C11B 1.376(13) . ?
C12B C13B 1.503(12) . ?
C15A C14A 1.482(13) . ?
C15A C16A 1.386(13) . ?
C12A C11A 1.355(13) . ?
C14A H14A 0.9600 . ?
C14A H14B 0.9600 . ?
C14A H14C 0.9600 . ?
C11B H11B 0.9300 . ?
C6B H6B 0.9300 . ?
C6B C5B 1.395(14) . ?
C17B C16B 1.394(16) . ?
C17B C18B 1.497(15) . ?
C9B H9BA 0.9600 . ?
C9B H9BB 0.9600 . ?
C9B H9BC 0.9600 . ?
N5B C15B 1.347(11) . ?
C16B H16B 0.9300 . ?
C16B C15B 1.387(13) . ?
C15B C14B 1.499(13) . ?
C16A H16A 0.9300 . ?
C16A C17A 1.375(14) . ?
B1A H1A 1.1500 . ?
C11A H11A 0.9300 . ?
C4B H4BA 0.9600 . ?
C4B H4BB 0.9600 . ?
C4B H4BC 0.9600 . ?
C4B C5B 1.503(14) . ?
C14B H14D 0.9600 . ?
C14B H14E 0.9600 . ?
C14B H14F 0.9600 . ?
C5A C6A 1.402(13) . ?
C5A C4A 1.489(13) . ?
C6A H6A 0.9300 . ?
C6A C7A 1.375(15) . ?
C13B H13D 0.9600 . ?
C13B H13E 0.9600 . ?
C13B H13F 0.9600 . ?
C17A C18A 1.486(12) . ?
B1B H1B 1.1500 . ?
C4A H4AA 0.9600 . ?
C4A H4AB 0.9600 . ?
C4A H4AC 0.9600 . ?
C18B H18D 0.9600 . ?
C18B H18E 0.9600 . ?
C18B H18F 0.9600 . ?
C8A H8AA 0.9600 . ?
C8A H8AB 0.9600 . ?
C8A H8AC 0.9600 . ?
C8A C7A 1.493(14) . ?
C18A H18A 0.9600 . ?
C18A H18B 0.9600 . ?
C18A H18C 0.9600 . ?
C8B H8BA 0.9600 . ?
C8B H8BB 0.9600 . ?
C8B H8BC 0.9600 . ?
C01T H01A 0.9700 . ?
C01T H01B 0.9700 . ?

loop_
_geom_torsion_atom_site_label_1
_geom_torsion_atom_site_label_2
_geom_torsion_atom_site_label_3
_geom_torsion_atom_site_label_4
_geom_torsion
_geom_torsion_site_symmetry_1
_geom_torsion_site_symmetry_2
_geom_torsion_site_symmetry_3
_geom_torsion_site_symmetry_4
_geom_torsion_publ_flag
Au1A Mo1A C1A Br1A 175.0(11) . . . . ?
Au1B Mo1B C1B Br1B 174.6(12) . . . . ?
Mo1A N5A N6A B1A 9.0(9) . . . . ?
Mo1A N5A N6A C17A 177.1(6) . . . . ?
Mo1A N5A C15A C14A 3.1(14) . . . . ?
Mo1A N5A C15A C16A -176.8(6) . . . . ?
Mo1A N1A C5A C6A -178.8(7) . . . . ?
Mo1A N1A C5A C4A 1.6(15) . . . . ?
Mo1B N3B N4B C12B 178.7(5) . . . . ?
Mo1B N3B N4B B1B -7.1(9) . . . . ?
Mo1B N3B C10B C11B -178.3(6) . . . . ?
Mo1B N3B C10B C9B -0.7(13) . . . . ?
Mo1B N1B C5B C6B -174.6(8) . . . . ?
Mo1B N1B C5B C4B 4.3(17) . . . . ?
Mo1B N5B C15B C16B 178.9(6) . . . . ?
Mo1B N5B C15B C14B -0.5(13) . . . . ?
N3B Mo1B C1B Au1B 62.5(3) . . . . ?
N3B Mo1B C1B Br1B -122.9(9) . . . . ?
N3B N4B C12B C11B 0.4(10) . . . . ?
N3B N4B C12B C13B -178.3(8) . . . . ?
N3B N4B B1B N2B -54.8(9) . . . . ?
N3B N4B B1B N6B 66.5(9) . . . . ?
N3B C10B C11B C12B -1.6(10) . . . . ?
N2A N1A C5A C6A 1.1(11) . . . . ?
N2A N1A C5A C4A -178.5(9) . . . . ?
N4A C12A C11A C10A 0.5(11) . . . . ?
N5A Mo1A C1A Au1A -31.3(4) . . . . ?
N5A Mo1A C1A Br1A 143.7(9) . . . . ?
N5A N6A B1A N2A 53.9(10) . . . . ?
N5A N6A B1A N4A -65.1(9) . . . . ?
N5A N6A C17A C16A 0.7(10) . . . . ?
N5A N6A C17A C18A -179.1(9) . . . . ?
N5A C15A C16A C17A -0.4(11) . . . . ?
C9A C10A N3A Mo1A -6.5(13) . . . . ?
C9A C10A N3A N4A -179.3(8) . . . . ?
C9A C10A C11A C12A 179.1(9) . . . . ?
N2B C7B C6B C5B -1.3(14) . . . . ?
N2B N1B C5B C6B -0.8(11) . . . . ?
N2B N1B C5B C4B 178.1(10) . . . . ?
N3A Mo1A C1A Au1A 64.1(3) . . . . ?
N3A Mo1A C1A Br1A -120.9(9) . . . . ?
N3A N4A C12A C13A 176.9(8) . . . . ?
N3A N4A C12A C11A -0.3(10) . . . . ?
N3A N4A B1A N2A -60.8(10) . . . . ?
N3A N4A B1A N6A 58.0(10) . . . . ?
N3A C10A C11A C12A -0.6(10) . . . . ?
N4B N3B C10B C11B 1.8(9) . . . . ?
N4B N3B C10B C9B 179.4(8) . . . . ?
N4B C12B C11B C10B 0.7(10) . . . . ?
C3B Mo1B C1B Au1B -118.9(4) . . . . ?
C3B Mo1B C1B Br1B 55.6(9) . . . . ?
N1A Mo1A C1A Au1A 177.2(5) . . . . ?
N1A Mo1A C1A Br1A -7.8(15) . . . . ?
N1A N2A B1A N4A 62.0(11) . . . . ?
N1A N2A B1A N6A -57.9(11) . . . . ?
N1A N2A C7A C6A -0.4(14) . . . . ?
N1A N2A C7A C8A 179.5(12) . . . . ?
N1A C5A C6A C7A -1.4(13) . . . . ?
N6B C17B C16B C15B -1.0(10) . . . . ?
N6B N5B C15B C16B -1.8(9) . . . . ?
N6B N5B C15B C14B 178.7(8) . . . . ?
C10B N3B N4B C12B -1.4(9) . . . . ?
C10B N3B N4B B1B 172.8(7) . . . . ?
N6A N5A C15A C14A -179.3(9) . . . . ?
N6A N5A C15A C16A 0.8(10) . . . . ?
C13A C12A C11A C10A -176.3(9) . . . . ?
C7B N2B N1B Mo1B 175.3(7) . . . . ?
C7B N2B N1B C5B 0.0(11) . . . . ?
C7B N2B B1B N4B -117.2(11) . . . . ?
C7B N2B B1B N6B 122.0(11) . . . . ?
C7B C6B C5B N1B 1.3(14) . . . . ?
C7B C6B C5B C4B -177.6(12) . . . . ?
N1B Mo1B C1B Au1B 178.5(5) . . . . ?
N1B Mo1B C1B Br1B -6.9(15) . . . . ?
N1B N2B C7B C6B 0.8(13) . . . . ?
N1B N2B C7B C8B 180.0(11) . . . . ?
N1B N2B B1B N4B 64.8(10) . . . . ?
N1B N2B B1B N6B -55.9(10) . . . . ?
C12B N4B B1B N2B 118.1(9) . . . . ?
C12B N4B B1B N6B -120.6(9) . . . . ?
C2A Mo1A C1A Au1A 149.0(3) . . . . ?
C2A Mo1A C1A Br1A -36.0(9) . . . . ?
C15A N5A N6A B1A -169.0(7) . . . . ?
C15A N5A N6A C17A -0.9(9) . . . . ?
C15A C16A C17A N6A -0.2(11) . . . . ?
C15A C16A C17A C18A 179.6(10) . . . . ?
C12A N4A N3A Mo1A -174.3(5) . . . . ?
C12A N4A N3A C10A -0.1(9) . . . . ?
C12A N4A B1A N2A 113.9(10) . . . . ?
C12A N4A B1A N6A -127.3(9) . . . . ?
C3A Mo1A C1A Au1A -116.9(4) . . . . ?
C3A Mo1A C1A Br1A 58.1(9) . . . . ?
C14A C15A C16A C17A 179.7(10) . . . . ?
C17B N6B N5B Mo1B -179.4(6) . . . . ?
C17B N6B N5B C15B 1.2(9) . . . . ?
C17B N6B B1B N2B -120.3(9) . . . . ?
C17B N6B B1B N4B 118.7(9) . . . . ?
C17B C16B C15B N5B 1.8(10) . . . . ?
C17B C16B C15B C14B -178.8(9) . . . . ?
C9B C10B C11B C12B -179.1(9) . . . . ?
N5B Mo1B C1B Au1B -32.1(4) . . . . ?
N5B Mo1B C1B Br1B 142.5(8) . . . . ?
N5B N6B C17B C16B -0.1(10) . . . . ?
N5B N6B C17B C18B -179.6(9) . . . . ?
N5B N6B B1B N2B 56.9(9) . . . . ?
N5B N6B B1B N4B -64.0(9) . . . . ?
C2B Mo1B C1B Au1B 148.4(4) . . . . ?
C2B Mo1B C1B Br1B -37.0(9) . . . . ?
B1A N2A N1A Mo1A -2.6(11) . . . . ?
B1A N2A N1A C5A 177.5(8) . . . . ?
B1A N2A C7A C6A -178.2(10) . . . . ?
B1A N2A C7A C8A 2(2) . . . . ?
B1A N4A N3A Mo1A 1.5(9) . . . . ?
B1A N4A N3A C10A 175.6(7) . . . . ?
B1A N4A C12A C13A 1.8(14) . . . . ?
B1A N4A C12A C11A -175.3(8) . . . . ?
B1A N6A C17A C16A 167.4(9) . . . . ?
B1A N6A C17A C18A -12.4(15) . . . . ?
C11A C10A N3A Mo1A 173.3(6) . . . . ?
C11A C10A N3A N4A 0.5(9) . . . . ?
C5A C6A C7A N2A 1.1(15) . . . . ?
C5A C6A C7A C8A -178.8(13) . . . . ?
C13B C12B C11B C10B 179.3(9) . . . . ?
C17A N6A B1A N2A -111.5(9) . . . . ?
C17A N6A B1A N4A 129.5(9) . . . . ?
B1B N2B C7B C6B -177.3(9) . . . . ?
B1B N2B C7B C8B 1.8(19) . . . . ?
B1B N2B N1B Mo1B -6.4(10) . . . . ?
B1B N2B N1B C5B 178.3(8) . . . . ?
B1B N4B C12B C11B -172.9(8) . . . . ?
B1B N4B C12B C13B 8.4(14) . . . . ?
B1B N6B C17B C16B 177.3(8) . . . . ?
B1B N6B C17B C18B -2.2(16) . . . . ?
B1B N6B N5B Mo1B 2.9(9) . . . . ?
B1B N6B N5B C15B -176.5(7) . . . . ?
C4A C5A C6A C7A 178.2(11) . . . . ?
C18B C17B C16B C15B 178.5(10) . . . . ?
C7A N2A N1A Mo1A 179.5(8) . . . . ?
C7A N2A N1A C5A -0.5(11) . . . . ?
C7A N2A B1A N4A -120.5(12) . . . . ?
C7A N2A B1A N6A 119.6(12) . . . . ?
C8B C7B C6B C5B 179.6(13) . . . . ?

loop_
_twin_individual_id
_twin_individual_mass_fraction_refined
1 0.742(8)
2 0.258(8)

loop_
_exptl_oxdiff_crystal_face_indexfrac_h
_exptl_oxdiff_crystal_face_indexfrac_k
_exptl_oxdiff_crystal_face_indexfrac_l
_exptl_oxdiff_crystal_face_x
_exptl_oxdiff_crystal_face_y
_exptl_oxdiff_crystal_face_z
-11.3267 -3.1083 -3.0030 -0.0322 -0.1448 -0.9889
-10.7736 2.9507 -5.6089 -0.2010 -0.8460 -0.4938
6.2006 6.1935 -0.4492 -0.1119 -0.4594 0.8812
9.1150 -4.3145 5.5926 0.2225 0.9338 0.2802
0.7779 0.0405 -15.4644 -0.9923 -0.0789 -0.0956
-10.6113 -4.0195 0.5527 0.1826 0.0170 -0.9830
10.6122 4.0260 -0.1809 -0.1590 -0.0151 0.9872
-1.1916 -0.1983 15.4205 0.9953 0.0792 0.0565
